data_2239751
loop_
_publ_author_name
'Reyes-Mart\'inez, Reyna'
'Carballo, Rub\'en M.'
'Mena-Rej\'on, Gonzalo J.'
'Hern\'andez-Ortega, Sim\'on'
'C\'aceres-Castillo, David'

_publ_section_title
;
 Bis(2-amino-4-phenyl-1,3-thiazol-3-ium) tetrachloridopalladate(II)
;
_journal_coeditor_code PJ2013
_journal_issue 8
_journal_name_full 'Acta Crystallographica Section E'
_journal_page_first m295
_journal_paper_doi 10.1107/S1600536814015360
_journal_volume 70
_journal_year 2014
_chemical_formula_iupac '(C9 H9 N2 S)2 [Pd Cl4]'
_chemical_formula_moiety '2(C9 H9 N2 S +), Cl4 Pd 2-'
_chemical_formula_sum 'C18 H18 Cl4 N4 Pd S2'
_chemical_formula_weight 602.68
_chemical_name_systematic
;
Bis(2-amino-4-phenyl-1,3-thiazol-3-ium) tetrachloridopalladate(II)
;
_space_group_crystal_system triclinic
_space_group_IT_number 2
_space_group_name_Hall '-P 1'
_space_group_name_H-M_alt 'P -1'
_symmetry_space_group_name_Hall '-P 1'
_symmetry_space_group_name_H-M 'P -1'
_atom_sites_solution_hydrogens mixed
_audit_creation_method SHELXL-2013
_cell_angle_alpha 66.2580(10)
_cell_angle_beta 73.7780(10)
_cell_angle_gamma 84.4680(10)
_cell_formula_units_Z 1
_cell_length_a 7.2880(2)
_cell_length_b 8.9214(3)
_cell_length_c 9.8192(3)
_cell_measurement_reflns_used 4506
_cell_measurement_temperature 298(2)
_cell_measurement_theta_max 25.37
_cell_measurement_theta_min 2.35
_cell_volume 561.04(3)
_computing_cell_refinement 'SAINT (Bruker, 2012)'
_computing_data_collection 'APEX2 (Bruker, 2012)'
_computing_data_reduction 'SAINT (Bruker, 2012)'
_computing_molecular_graphics
;
ORTEP-3 for Windows (Farrugia, 2012) and DIAMOND (Brandenburg,
2006)
;
_computing_publication_material 'SHELXTL  (Sheldrick, 2008) and PLATON (Spek, 2009)'
_computing_structure_refinement 'SHELXL97 (Sheldrick, 2008)'
_computing_structure_solution 'SHELXTL  (Sheldrick, 2008)'
_diffrn_ambient_temperature 298(2)
_diffrn_detector_area_resol_mean 0.83
_diffrn_measured_fraction_theta_full 0.993
_diffrn_measured_fraction_theta_max 0.993
_diffrn_measurement_device_type 'Bruker APEXII CCD area-detector'
_diffrn_measurement_method 'omega scans'
_diffrn_radiation_type MoK\a
_diffrn_radiation_wavelength 0.71073
_diffrn_reflns_av_R_equivalents 0.0255
_diffrn_reflns_limit_h_max 8
_diffrn_reflns_limit_h_min -8
_diffrn_reflns_limit_k_max 10
_diffrn_reflns_limit_k_min -10
_diffrn_reflns_limit_l_max 11
_diffrn_reflns_limit_l_min -11
_diffrn_reflns_number 4857
_diffrn_reflns_theta_full 25.242
_diffrn_reflns_theta_max 25.388
_diffrn_reflns_theta_min 2.349
_exptl_absorpt_coefficient_mu 1.503
_exptl_absorpt_correction_T_max 0.8417
_exptl_absorpt_correction_T_min 0.6584
_exptl_absorpt_correction_type analytical
_exptl_absorpt_process_details '(SADABS; Bruker, 2012)'
_exptl_crystal_colour brown
_exptl_crystal_density_diffrn 1.784
_exptl_crystal_description Prism
_exptl_crystal_F_000 300
_exptl_crystal_size_max 0.463
_exptl_crystal_size_mid 0.276
_exptl_crystal_size_min 0.205
_refine_diff_density_max 0.255
_refine_diff_density_min -0.300
_refine_ls_extinction_coef 0.015(2)
_refine_ls_extinction_expression Fc^*^=kFc[1+0.001xFc^2^\l^3^/sin(2\q)]^-1/4^
_refine_ls_extinction_method 'SHELXL97 (Sheldrick, 2008)'
_refine_ls_goodness_of_fit_ref 1.109
_refine_ls_hydrogen_treatment mixed
_refine_ls_matrix_type full
_refine_ls_number_parameters 143
_refine_ls_number_reflns 2060
_refine_ls_number_restraints 3
_refine_ls_restrained_S_all 1.110
_refine_ls_R_factor_all 0.0204
_refine_ls_R_factor_gt 0.0195
_refine_ls_shift/su_max 0.000
_refine_ls_shift/su_mean 0.000
_refine_ls_structure_factor_coef Fsqd
_refine_ls_weighting_details
;
 w=1/[\s^2^(Fo^2^)+(0.0270P)^2^+0.0969P]
 where P=(Fo^2^+2Fc^2^)/3
;
_refine_ls_weighting_scheme calc
_refine_ls_wR_factor_gt 0.0501
_refine_ls_wR_factor_ref 0.0508
_reflns_number_gt 1982
_reflns_number_total 2060
_reflns_threshold_expression I>2\s(I)
_cod_data_source_file pj2013sup1.cf
_cod_data_source_block I
_cod_database_code 2239751
_cod_database_fobs_code 2239751
_shelx_space_group_comment
;
The symmetry employed for this shelxl refinement is uniquely defined
by the following loop, which should always be used as a source of
symmetry information in preference to the above space-group names.
They are only intended as comments.
;
_shelx_estimated_absorpt_t_min 0.543
_shelx_estimated_absorpt_t_max 0.748
_shelxl_version_number 20.13

loop_
_space_group_symop_operation_xyz
'x, y, z'
'-x, -y, -z'

loop_
_atom_site_type_symbol
_atom_site_label
_atom_site_fract_x
_atom_site_fract_y
_atom_site_fract_z
_atom_site_U_iso_or_equiv
_atom_site_adp_type
_atom_site_calc_flag
_atom_site_occupancy
Pd Pd 0.5000 0.0000 1.0000 0.03103(10) Uani d 1
Cl Cl1 0.54163(7) 0.23160(6) 0.77534(6) 0.04971(15) Uani d 1
Cl Cl2 0.78000(7) -0.10267(6) 0.89335(6) 0.04577(14) Uani d 1
N N1 0.9774(2) 0.2276(2) 0.56952(19) 0.0382(4) Uani d 1
H H1 0.8651(19) 0.185(3) 0.628(2) 0.046 Uiso d 1
C C2 1.1103(3) 0.2483(2) 0.6301(2) 0.0380(4) Uani d 1
N N2 1.0983(3) 0.1821(2) 0.7791(2) 0.0527(5) Uani d 1
H H2A 1.203(2) 0.195(3) 0.804(3) 0.063 Uiso d 1
H H2B 1.001(3) 0.112(3) 0.837(3) 0.063 Uiso d 1
S S3 1.29130(7) 0.37696(7) 0.49056(6) 0.04726(15) Uani d 1
C C4 1.1739(3) 0.4022(3) 0.3520(2) 0.0459(5) Uani d 1
H H4 1.2196 0.4690 0.2481 0.055 Uiso calc 1
C C5 1.0096(3) 0.3149(2) 0.4107(2) 0.0365(4) Uani d 1
C C6 0.8732(3) 0.3009(2) 0.3309(2) 0.0374(4) Uani d 1
C C7 0.8497(3) 0.4318(3) 0.2005(2) 0.0484(5) Uani d 1
H H7 0.9175 0.5291 0.1660 0.058 Uiso calc 1
C C8 0.7259(4) 0.4194(3) 0.1206(3) 0.0572(6) Uani d 1
H H8 0.7096 0.5087 0.0340 0.069 Uiso calc 1
C C9 0.6278(4) 0.2758(3) 0.1694(3) 0.0585(6) Uani d 1
H H9 0.5474 0.2666 0.1143 0.070 Uiso calc 1
C C10 0.6482(3) 0.1453(3) 0.2995(3) 0.0576(6) Uani d 1
H H10 0.5800 0.0484 0.3328 0.069 Uiso calc 1
C C11 0.7696(3) 0.1563(3) 0.3820(3) 0.0475(5) Uani d 1
H H11 0.7815 0.0678 0.4707 0.057 Uiso calc 1

loop_
_atom_site_aniso_label
_atom_site_aniso_U_11
_atom_site_aniso_U_22
_atom_site_aniso_U_33
_atom_site_aniso_U_12
_atom_site_aniso_U_13
_atom_site_aniso_U_23
Pd 0.02640(13) 0.03439(14) 0.03019(13) -0.00791(8) -0.00582(8) -0.00981(9)
Cl1 0.0358(3) 0.0484(3) 0.0431(3) -0.0070(2) -0.0057(2) 0.0025(2)
Cl2 0.0345(3) 0.0472(3) 0.0495(3) -0.0033(2) -0.0015(2) -0.0183(2)
N1 0.0298(8) 0.0420(9) 0.0380(9) -0.0078(7) -0.0058(7) -0.0112(7)
C2 0.0326(9) 0.0374(10) 0.0416(11) -0.0027(8) -0.0092(8) -0.0129(8)
N2 0.0494(11) 0.0594(12) 0.0434(10) -0.0154(9) -0.0169(9) -0.0074(9)
S3 0.0326(3) 0.0601(3) 0.0447(3) -0.0143(2) -0.0069(2) -0.0151(2)
C4 0.0387(11) 0.0584(13) 0.0365(10) -0.0118(9) -0.0051(9) -0.0147(9)
C5 0.0321(9) 0.0394(10) 0.0376(10) -0.0008(8) -0.0062(8) -0.0164(8)
C6 0.0329(9) 0.0436(10) 0.0393(10) 0.0001(8) -0.0064(8) -0.0217(9)
C7 0.0532(13) 0.0504(12) 0.0449(12) -0.0054(10) -0.0144(10) -0.0197(10)
C8 0.0645(15) 0.0669(15) 0.0498(13) 0.0047(12) -0.0254(12) -0.0265(12)
C9 0.0519(14) 0.0780(17) 0.0680(16) 0.0034(12) -0.0260(12) -0.0449(14)
C10 0.0501(13) 0.0593(14) 0.0773(17) -0.0071(11) -0.0169(12) -0.0389(13)
C11 0.0427(11) 0.0453(11) 0.0573(13) -0.0019(9) -0.0134(10) -0.0223(10)

loop_
_atom_type_symbol
_atom_type_description
_atom_type_scat_dispersion_real
_atom_type_scat_dispersion_imag
_atom_type_scat_source
C C 0.0033 0.0016 'International Tables Vol C Tables 4.2.6.8 and 6.1.1.4'
H H 0.0000 0.0000 'International Tables Vol C Tables 4.2.6.8 and 6.1.1.4'
N N 0.0061 0.0033 'International Tables Vol C Tables 4.2.6.8 and 6.1.1.4'
S S 0.1246 0.1234 'International Tables Vol C Tables 4.2.6.8 and 6.1.1.4'
Cl Cl 0.1484 0.1585 'International Tables Vol C Tables 4.2.6.8 and 6.1.1.4'
Pd Pd -0.9988 1.0072 'International Tables Vol C Tables 4.2.6.8 and 6.1.1.4'

loop_
_geom_angle_atom_site_label_1
_geom_angle_atom_site_label_2
_geom_angle_atom_site_label_3
_geom_angle_site_symmetry_1
_geom_angle_site_symmetry_3
_geom_angle
Cl1 Pd Cl1 . 2_657 180.0
Cl1 Pd Cl2 . 2_657 90.134(19)
Cl1 Pd Cl2 2_657 2_657 89.866(19)
Cl1 Pd Cl2 . . 89.866(19)
Cl1 Pd Cl2 2_657 . 90.134(19)
Cl2 Pd Cl2 2_657 . 180.00(2)
C2 N1 C5 . . 115.25(16)
C2 N1 H1 . . 120.8(15)
C5 N1 H1 . . 121.9(15)
N2 C2 N1 . . 123.49(18)
N2 C2 S3 . . 125.28(16)
N1 C2 S3 . . 111.19(14)
C2 N2 H2A . . 114.7(17)
C2 N2 H2B . . 115.3(18)
H2A N2 H2B . . 128(2)
C2 S3 C4 . . 90.03(10)
C5 C4 S3 . . 112.71(16)
C5 C4 H4 . . 123.6
S3 C4 H4 . . 123.6
C4 C5 N1 . . 110.80(17)
C4 C5 C6 . . 129.09(18)
N1 C5 C6 . . 120.10(17)
C7 C6 C11 . . 119.06(19)
C7 C6 C5 . . 119.70(18)
C11 C6 C5 . . 121.22(19)
C6 C7 C8 . . 120.7(2)
C6 C7 H7 . . 119.7
C8 C7 H7 . . 119.7
C9 C8 C7 . . 120.0(2)
C9 C8 H8 . . 120.0
C7 C8 H8 . . 120.0
C8 C9 C10 . . 120.0(2)
C8 C9 H9 . . 120.0
C10 C9 H9 . . 120.0
C9 C10 C11 . . 120.7(2)
C9 C10 H10 . . 119.6
C11 C10 H10 . . 119.6
C10 C11 C6 . . 119.5(2)
C10 C11 H11 . . 120.2
C6 C11 H11 . . 120.2

loop_
_geom_bond_atom_site_label_1
_geom_bond_atom_site_label_2
_geom_bond_site_symmetry_2
_geom_bond_distance
Pd Cl1 . 2.3031(5)
Pd Cl1 2_657 2.3031(5)
Pd Cl2 2_657 2.3061(5)
Pd Cl2 . 2.3061(5)
N1 C2 . 1.331(2)
N1 C5 . 1.395(3)
N1 H1 . 0.876(10)
C2 N2 . 1.319(3)
C2 S3 . 1.7179(19)
N2 H2A . 0.894(10)
N2 H2B . 0.887(10)
S3 C4 . 1.733(2)
C4 C5 . 1.343(3)
C4 H4 . 0.9300
C5 C6 . 1.468(3)
C6 C7 . 1.383(3)
C6 C11 . 1.393(3)
C7 C8 . 1.388(3)
C7 H7 . 0.9300
C8 C9 . 1.369(4)
C8 H8 . 0.9300
C9 C10 . 1.373(4)
C9 H9 . 0.9300
C10 C11 . 1.389(3)
C10 H10 . 0.9300
C11 H11 . 0.9300

loop_
_geom_hbond_atom_site_label_D
_geom_hbond_atom_site_label_H
_geom_hbond_atom_site_label_A
_geom_hbond_site_symmetry_A
_geom_hbond_distance_DH
_geom_hbond_distance_HA
_geom_hbond_distance_DA
_geom_hbond_angle_DHA
N2 H2B Cl2 . 0.887(10) 2.412(15) 3.237(2) 155(2)
N2 H2A Cl2 2_757 0.894(10) 2.78(2) 3.3572(19) 123(2)
N2 H2A Cl1 1_655 0.894(10) 2.442(14) 3.291(2) 159(2)
N1 H1 Cl2 . 0.876(10) 2.786(19) 3.4028(17) 128.6(18)
N1 H1 Cl1 . 0.876(10) 2.492(15) 3.2593(17) 146.5(19)
